data_4111727
loop_
_publ_author_name
'Hairong Guan'
'Masanori Iimura'
'Matthew P. Magee'
'Jack R. Norton'
'Guang Zhu'

_publ_section_title
;
 Ruthenium-Catalyzed Ionic Hydrogenation of Iminium Cations. Scope and
 Mechanism
;
_journal_name_full 'Journal of the American Chemical Society'
_journal_page_first 7805
_journal_page_last 7814
_journal_paper_doi 10.1021/ja0506861
_journal_volume 127
_journal_year 2005
_chemical_formula_sum 'C36 H40 P2 Ru'
_chemical_formula_weight 635.69
_chemical_name_systematic
; 
 ? 
;
_space_group_IT_number 14
_symmetry_cell_setting monoclinic
_symmetry_space_group_name_Hall '-P 2ybc'
_symmetry_space_group_name_H-M 'P 1 21/c 1'
_atom_sites_solution_hydrogens geom
_atom_sites_solution_primary direct
_atom_sites_solution_secondary difmap
_audit_creation_method SHELXL-97
_cell_angle_alpha 90.00
_cell_angle_beta 101.421(2)
_cell_angle_gamma 90.00
_cell_formula_units_Z 4
_cell_length_a 15.7131(12)
_cell_length_b 15.8159(12)
_cell_length_c 12.8624(9)
_cell_measurement_temperature 243(2)
_cell_volume 3133.2(4)
_computing_cell_refinement 'Bruker SMART'
_computing_data_collection 'Bruker SMART'
_computing_data_reduction 'Bruker SHELXTL'
_computing_molecular_graphics 'Bruker SHELXTL'
_computing_publication_material 'Bruker SHELXTL'
_computing_structure_refinement 'SHELXL-97 (Sheldrick, 1997)'
_computing_structure_solution 'SHELXS-97 (Sheldrick, 1990)'
_diffrn_ambient_temperature 243(2)
_diffrn_measured_fraction_theta_full 0.921
_diffrn_measured_fraction_theta_max 0.921
_diffrn_measurement_device_type 'CCD area detector'
_diffrn_measurement_method 'phi and omega scans'
_diffrn_radiation_monochromator graphite
_diffrn_radiation_source 'fine-focus sealed tube'
_diffrn_radiation_type MoK\a
_diffrn_radiation_wavelength 0.71073
_diffrn_reflns_av_R_equivalents 0.0287
_diffrn_reflns_av_sigmaI/netI 0.0377
_diffrn_reflns_limit_h_max 19
_diffrn_reflns_limit_h_min -17
_diffrn_reflns_limit_k_max 16
_diffrn_reflns_limit_k_min -19
_diffrn_reflns_limit_l_max 16
_diffrn_reflns_limit_l_min -12
_diffrn_reflns_number 21053
_diffrn_reflns_theta_full 28.25
_diffrn_reflns_theta_max 28.25
_diffrn_reflns_theta_min 1.32
_exptl_absorpt_coefficient_mu 0.625
_exptl_absorpt_correction_T_max 0.9401
_exptl_absorpt_correction_T_min 0.7880
_exptl_absorpt_correction_type none
_exptl_crystal_density_diffrn 1.348
_exptl_crystal_F_000 1320
_exptl_crystal_size_max 0.40
_exptl_crystal_size_mid 0.30
_exptl_crystal_size_min 0.10
_refine_diff_density_max 0.326
_refine_diff_density_min -0.340
_refine_diff_density_rms 0.055
_refine_ls_extinction_coef 0.00019(13)
_refine_ls_extinction_expression Fc^*^=kFc[1+0.001xFc^2^\l^3^/sin(2\q)]^-1/4^
_refine_ls_extinction_method SHELXL
_refine_ls_goodness_of_fit_ref 1.036
_refine_ls_hydrogen_treatment mixed
_refine_ls_matrix_type full
_refine_ls_number_parameters 357
_refine_ls_number_reflns 7139
_refine_ls_number_restraints 0
_refine_ls_restrained_S_all 1.036
_refine_ls_R_factor_all 0.0499
_refine_ls_R_factor_gt 0.0300
_refine_ls_shift/su_max 0.004
_refine_ls_shift/su_mean 0.000
_refine_ls_structure_factor_coef Fsqd
_refine_ls_weighting_details 'calc w=1/[\s^2^(Fo^2^)+(0.0375P)^2^+0.0000P] where P=(Fo^2^+2Fc^2^)/3'
_refine_ls_weighting_scheme calc
_refine_ls_wR_factor_gt 0.0709
_refine_ls_wR_factor_ref 0.0759
_reflns_number_gt 5288
_reflns_number_total 7139
_reflns_threshold_expression >2sigma(I)
_cod_data_source_file ja0506861si20050202_110646.cif
_cod_data_source_block Cp*Ru(dppe)H
_cod_database_code 4111727

loop_
_symmetry_equiv_pos_as_xyz
'x, y, z'
'-x, y+1/2, -z+1/2'
'-x, -y, -z'
'x, -y-1/2, z-1/2'

loop_
_atom_site_label
_atom_site_type_symbol
_atom_site_fract_x
_atom_site_fract_y
_atom_site_fract_z
_atom_site_U_iso_or_equiv
_atom_site_adp_type
_atom_site_occupancy
_atom_site_symmetry_multiplicity
_atom_site_calc_flag
_atom_site_refinement_flags
Ru Ru 0.288954(11) 0.452363(11) 0.208576(13) 0.02978(7) Uani 1 1 d .
P1 P 0.23156(4) 0.54663(4) 0.08483(4) 0.03117(13) Uani 1 1 d .
P2 P 0.15911(3) 0.45913(3) 0.25326(4) 0.02962(13) Uani 1 1 d .
C1 C 0.40662(17) 0.3712(2) 0.2242(2) 0.0597(8) Uani 1 1 d .
C2 C 0.43227(16) 0.4542(2) 0.2091(3) 0.0638(9) Uani 1 1 d .
C3 C 0.41850(16) 0.50270(18) 0.2962(3) 0.0593(8) Uani 1 1 d .
C4 C 0.38433(15) 0.44890(18) 0.3647(2) 0.0494(7) Uani 1 1 d .
C5 C 0.37614(15) 0.36685(16) 0.3203(2) 0.0471(6) Uani 1 1 d .
C6 C 0.4174(3) 0.2961(3) 0.1544(3) 0.1253(18) Uani 1 1 d .
H6A H 0.4745 0.2714 0.1781 0.188 Uiso 1 1 calc R
H6B H 0.4114 0.3147 0.0814 0.188 Uiso 1 1 calc R
H6C H 0.3733 0.2541 0.1590 0.188 Uiso 1 1 calc R
C7 C 0.4789(2) 0.4844(3) 0.1243(3) 0.141(2) Uani 1 1 d .
H7A H 0.5409 0.4765 0.1480 0.212 Uiso 1 1 calc R
H7B H 0.4666 0.5439 0.1104 0.212 Uiso 1 1 calc R
H7C H 0.4591 0.4522 0.0598 0.212 Uiso 1 1 calc R
C8 C 0.4458(2) 0.5939(2) 0.3178(4) 0.129(2) Uani 1 1 d .
H8A H 0.5048 0.5957 0.3583 0.194 Uiso 1 1 calc R
H8B H 0.4072 0.6209 0.3579 0.194 Uiso 1 1 calc R
H8C H 0.4429 0.6234 0.2511 0.194 Uiso 1 1 calc R
C9 C 0.3695(2) 0.4716(3) 0.4741(2) 0.0967(14) Uani 1 1 d .
H9A H 0.4229 0.4637 0.5257 0.145 Uiso 1 1 calc R
H9B H 0.3246 0.4354 0.4920 0.145 Uiso 1 1 calc R
H9C H 0.3513 0.5302 0.4747 0.145 Uiso 1 1 calc R
C10 C 0.3536(2) 0.2870(2) 0.3722(3) 0.0991(14) Uani 1 1 d .
H10A H 0.4056 0.2637 0.4163 0.149 Uiso 1 1 calc R
H10B H 0.3293 0.2462 0.3180 0.149 Uiso 1 1 calc R
H10C H 0.3114 0.2995 0.4157 0.149 Uiso 1 1 calc R
C11 C 0.21934(15) 0.52422(15) -0.05854(17) 0.0391(6) Uani 1 1 d .
C12 C 0.2511(2) 0.45144(17) -0.0940(2) 0.0601(8) Uani 1 1 d .
H12A H 0.2797 0.4117 -0.0448 0.072 Uiso 1 1 calc R
C13 C 0.2415(3) 0.4356(2) -0.2025(3) 0.0886(12) Uani 1 1 d .
H13A H 0.2636 0.3855 -0.2260 0.106 Uiso 1 1 calc R
C14 C 0.1999(2) 0.4930(3) -0.2746(2) 0.0820(10) Uani 1 1 d .
H14A H 0.1939 0.4822 -0.3475 0.098 Uiso 1 1 calc R
C15 C 0.1672(2) 0.5657(2) -0.2411(2) 0.0647(9) Uani 1 1 d .
H15A H 0.1380 0.6047 -0.2908 0.078 Uiso 1 1 calc R
C16 C 0.17718(17) 0.58180(18) -0.13428(19) 0.0502(7) Uani 1 1 d .
H16A H 0.1553 0.6324 -0.1117 0.060 Uiso 1 1 calc R
C21 C 0.28524(14) 0.65094(14) 0.09107(17) 0.0355(5) Uani 1 1 d .
C22 C 0.34586(15) 0.66748(16) 0.0284(2) 0.0446(6) Uani 1 1 d .
H22A H 0.3533 0.6288 -0.0246 0.054 Uiso 1 1 calc R
C23 C 0.39573(17) 0.74084(18) 0.0435(2) 0.0579(7) Uani 1 1 d .
H23A H 0.4366 0.7511 0.0006 0.069 Uiso 1 1 calc R
C24 C 0.38597(18) 0.79822(18) 0.1199(3) 0.0616(8) Uani 1 1 d .
H24A H 0.4201 0.8475 0.1298 0.074 Uiso 1 1 calc R
C25 C 0.32543(18) 0.78314(16) 0.1825(2) 0.0547(7) Uani 1 1 d .
H25A H 0.3178 0.8225 0.2347 0.066 Uiso 1 1 calc R
C26 C 0.27595(15) 0.70992(15) 0.16816(19) 0.0443(6) Uani 1 1 d .
H26A H 0.2353 0.7000 0.2114 0.053 Uiso 1 1 calc R
C31 C 0.11636(14) 0.36312(14) 0.30365(18) 0.0353(5) Uani 1 1 d .
C32 C 0.06177(19) 0.30665(17) 0.2410(2) 0.0603(8) Uani 1 1 d .
H32A H 0.0396 0.3197 0.1695 0.072 Uiso 1 1 calc R
C33 C 0.0392(2) 0.23049(19) 0.2828(3) 0.0792(10) Uani 1 1 d .
H33A H 0.0013 0.1930 0.2396 0.095 Uiso 1 1 calc R
C34 C 0.07178(19) 0.21006(18) 0.3865(3) 0.0660(8) Uani 1 1 d .
H34A H 0.0574 0.1580 0.4138 0.079 Uiso 1 1 calc R
C35 C 0.12490(17) 0.26492(17) 0.4500(2) 0.0557(7) Uani 1 1 d .
H35A H 0.1471 0.2510 0.5213 0.067 Uiso 1 1 calc R
C36 C 0.14621(16) 0.34155(16) 0.4093(2) 0.0484(6) Uani 1 1 d .
H36A H 0.1817 0.3798 0.4543 0.058 Uiso 1 1 calc R
C41 C 0.13470(14) 0.53747(13) 0.34916(16) 0.0324(5) Uani 1 1 d .
C42 C 0.19292(15) 0.60301(14) 0.38195(17) 0.0383(5) Uani 1 1 d .
H42A H 0.2463 0.6041 0.3595 0.046 Uiso 1 1 calc R
C43 C 0.17316(17) 0.66691(16) 0.44740(19) 0.0496(7) Uani 1 1 d .
H43A H 0.2129 0.7110 0.4688 0.060 Uiso 1 1 calc R
C44 C 0.09538(19) 0.66545(17) 0.4808(2) 0.0545(7) Uani 1 1 d .
H44A H 0.0821 0.7085 0.5254 0.065 Uiso 1 1 calc R
C45 C 0.03710(18) 0.60148(17) 0.4494(2) 0.0540(7) Uani 1 1 d .
H45A H -0.0160 0.6009 0.4727 0.065 Uiso 1 1 calc R
C46 C 0.05591(16) 0.53778(15) 0.3836(2) 0.0447(6) Uani 1 1 d .
H46A H 0.0153 0.4944 0.3621 0.054 Uiso 1 1 calc R
C51 C 0.11697(14) 0.57102(14) 0.09278(18) 0.0368(5) Uani 1 1 d .
H51A H 0.1150 0.6194 0.1399 0.044 Uiso 1 1 calc R
H51B H 0.0835 0.5852 0.0223 0.044 Uiso 1 1 calc R
C52 C 0.07847(14) 0.49250(15) 0.13615(17) 0.0367(5) Uani 1 1 d .
H52A H 0.0687 0.4475 0.0828 0.044 Uiso 1 1 calc R
H52B H 0.0231 0.5062 0.1562 0.044 Uiso 1 1 calc R
H1 H 0.2362(14) 0.3865(14) 0.1265(18) 0.052(7) Uiso 1 1 d .

loop_
_atom_site_aniso_label
_atom_site_aniso_U_11
_atom_site_aniso_U_22
_atom_site_aniso_U_33
_atom_site_aniso_U_23
_atom_site_aniso_U_13
_atom_site_aniso_U_12
Ru 0.02928(10) 0.02950(11) 0.03091(10) 0.00440(8) 0.00676(7) 0.00330(8)
P1 0.0316(3) 0.0320(3) 0.0298(3) 0.0037(2) 0.0057(2) 0.0024(2)
P2 0.0295(3) 0.0298(3) 0.0297(3) -0.0006(2) 0.0062(2) -0.0027(2)
C1 0.0501(16) 0.071(2) 0.0539(17) -0.0036(15) 0.0009(13) 0.0367(15)
C2 0.0320(14) 0.089(2) 0.073(2) 0.0455(19) 0.0183(13) 0.0194(15)
C3 0.0304(13) 0.0476(17) 0.090(2) 0.0216(16) -0.0114(14) -0.0011(12)
C4 0.0335(13) 0.0664(19) 0.0431(14) -0.0006(13) -0.0052(11) 0.0182(13)
C5 0.0362(13) 0.0449(16) 0.0582(16) 0.0213(13) 0.0046(11) 0.0085(11)
C6 0.125(3) 0.136(4) 0.101(3) -0.045(3) -0.012(3) 0.089(3)
C7 0.052(2) 0.250(6) 0.134(4) 0.119(4) 0.049(2) 0.048(3)
C8 0.069(2) 0.053(2) 0.222(5) 0.026(3) -0.073(3) -0.0190(18)
C9 0.077(2) 0.156(4) 0.0455(18) -0.016(2) -0.0168(16) 0.049(2)
C10 0.069(2) 0.073(2) 0.151(4) 0.068(2) 0.010(2) 0.0096(18)
C11 0.0425(13) 0.0450(15) 0.0303(12) 0.0028(10) 0.0082(10) -0.0050(11)
C12 0.084(2) 0.0520(18) 0.0464(16) -0.0012(13) 0.0188(14) 0.0084(15)
C13 0.139(3) 0.079(3) 0.053(2) -0.0123(17) 0.034(2) 0.020(2)
C14 0.117(3) 0.096(3) 0.0346(17) -0.0084(18) 0.0189(18) -0.012(2)
C15 0.076(2) 0.078(2) 0.0355(15) 0.0119(14) 0.0021(14) -0.0109(17)
C16 0.0566(16) 0.0558(16) 0.0364(14) 0.0068(12) 0.0052(12) -0.0014(13)
C21 0.0341(12) 0.0310(12) 0.0397(13) 0.0100(10) 0.0031(10) 0.0030(10)
C22 0.0389(13) 0.0423(15) 0.0530(15) 0.0091(11) 0.0100(11) 0.0036(11)
C23 0.0441(15) 0.0543(18) 0.077(2) 0.0183(16) 0.0153(14) -0.0019(13)
C24 0.0526(17) 0.0430(17) 0.081(2) 0.0148(15) -0.0068(15) -0.0107(13)
C25 0.0632(17) 0.0377(15) 0.0578(17) -0.0025(12) -0.0010(14) 0.0001(13)
C26 0.0497(15) 0.0418(15) 0.0404(13) 0.0070(11) 0.0067(11) -0.0005(12)
C31 0.0337(12) 0.0324(13) 0.0434(13) -0.0022(10) 0.0165(10) -0.0028(10)
C32 0.078(2) 0.0511(18) 0.0518(17) -0.0044(13) 0.0129(15) -0.0220(15)
C33 0.108(3) 0.0494(19) 0.080(2) -0.0083(17) 0.019(2) -0.0400(18)
C34 0.076(2) 0.0409(17) 0.088(2) 0.0102(16) 0.0325(18) -0.0143(15)
C35 0.0584(17) 0.0526(17) 0.0603(17) 0.0176(14) 0.0220(14) -0.0017(14)
C36 0.0490(15) 0.0447(15) 0.0518(16) 0.0051(12) 0.0110(12) -0.0093(12)
C41 0.0360(12) 0.0304(12) 0.0315(11) 0.0011(9) 0.0084(9) -0.0004(9)
C42 0.0364(12) 0.0397(14) 0.0374(13) -0.0024(10) 0.0042(10) -0.0036(10)
C43 0.0593(17) 0.0434(15) 0.0421(14) -0.0111(11) 0.0006(12) -0.0037(12)
C44 0.076(2) 0.0504(17) 0.0391(14) -0.0074(12) 0.0169(13) 0.0115(15)
C45 0.0610(17) 0.0549(18) 0.0554(17) 0.0028(14) 0.0342(14) 0.0069(14)
C46 0.0458(14) 0.0396(15) 0.0539(15) -0.0013(12) 0.0222(12) -0.0049(11)
C51 0.0340(12) 0.0408(14) 0.0348(12) 0.0047(10) 0.0050(10) 0.0084(10)
C52 0.0292(12) 0.0439(14) 0.0358(12) -0.0013(10) 0.0038(9) -0.0006(10)

loop_
_atom_type_symbol
_atom_type_description
_atom_type_scat_dispersion_real
_atom_type_scat_dispersion_imag
_atom_type_scat_source
C C 0.0033 0.0016 'International Tables Vol C Tables 4.2.6.8 and 6.1.1.4'
H H 0.0000 0.0000 'International Tables Vol C Tables 4.2.6.8 and 6.1.1.4'
P P 0.1023 0.0942 'International Tables Vol C Tables 4.2.6.8 and 6.1.1.4'
Ru Ru -1.2594 0.8363 'International Tables Vol C Tables 4.2.6.8 and 6.1.1.4'

loop_
_geom_angle_atom_site_label_1
_geom_angle_atom_site_label_2
_geom_angle_atom_site_label_3
_geom_angle
H1 Ru C1 89.8(8)
H1 Ru P2 79.6(8)
C1 Ru P2 142.20(9)
H1 Ru C5 101.7(8)
C1 Ru C5 36.90(10)
P2 Ru C5 109.84(7)
H1 Ru P1 83.2(8)
C1 Ru P1 131.25(8)
P2 Ru P1 83.73(2)
C5 Ru P1 166.13(7)
H1 Ru C2 113.5(8)
C1 Ru C2 36.39(10)
P2 Ru C2 164.79(9)
C5 Ru C2 61.32(9)
P1 Ru C2 104.81(7)
H1 Ru C4 137.8(8)
C1 Ru C4 60.80(10)
P2 Ru C4 104.62(7)
C5 Ru C4 36.70(9)
P1 Ru C4 138.84(8)
C2 Ru C4 60.65(11)
H1 Ru C3 148.9(8)
C1 Ru C3 60.65(11)
P2 Ru C3 129.25(9)
C5 Ru C3 61.12(9)
P1 Ru C3 108.39(7)
C2 Ru C3 36.36(11)
C4 Ru C3 36.21(10)
C21 P1 C11 99.83(11)
C21 P1 C51 104.51(10)
C11 P1 C51 100.58(10)
C21 P1 Ru 116.62(7)
C11 P1 Ru 121.96(8)
C51 P1 Ru 110.90(7)
C31 P2 C41 100.45(10)
C31 P2 C52 106.62(10)
C41 P2 C52 98.87(10)
C31 P2 Ru 118.05(7)
C41 P2 Ru 121.85(7)
C52 P2 Ru 108.61(8)
C2 C1 C5 108.9(3)
C2 C1 C6 125.6(3)
C5 C1 C6 125.2(3)
C2 C1 Ru 72.72(15)
C5 C1 Ru 71.81(14)
C6 C1 Ru 125.8(2)
C1 C2 C3 107.8(2)
C1 C2 C7 126.4(4)
C3 C2 C7 125.2(4)
C1 C2 Ru 70.88(15)
C3 C2 Ru 72.44(15)
C7 C2 Ru 129.2(2)
C4 C3 C2 107.8(2)
C4 C3 C8 126.2(3)
C2 C3 C8 125.6(3)
C4 C3 Ru 71.46(14)
C2 C3 Ru 71.20(16)
C8 C3 Ru 128.29(18)
C3 C4 C5 108.5(2)
C3 C4 C9 126.0(3)
C5 C4 C9 125.1(3)
C3 C4 Ru 72.33(14)
C5 C4 Ru 70.81(13)
C9 C4 Ru 128.59(18)
C1 C5 C4 106.8(2)
C1 C5 C10 125.4(3)
C4 C5 C10 127.0(3)
C1 C5 Ru 71.30(13)
C4 C5 Ru 72.49(13)
C10 C5 Ru 128.75(19)
C12 C11 C16 118.0(2)
C12 C11 P1 121.35(19)
C16 C11 P1 120.7(2)
C11 C12 C13 120.6(3)
C14 C13 C12 120.1(3)
C15 C14 C13 120.3(3)
C14 C15 C16 119.7(3)
C15 C16 C11 121.3(3)
C22 C21 C26 117.9(2)
C22 C21 P1 120.17(18)
C26 C21 P1 121.25(18)
C21 C22 C23 120.5(3)
C24 C23 C22 120.9(3)
C23 C24 C25 119.4(3)
C24 C25 C26 119.9(3)
C25 C26 C21 121.3(2)
C32 C31 C36 117.5(2)
C32 C31 P2 123.99(19)
C36 C31 P2 118.27(17)
C31 C32 C33 120.7(3)
C34 C33 C32 120.3(3)
C35 C34 C33 120.1(3)
C34 C35 C36 119.8(3)
C35 C36 C31 121.6(2)
C42 C41 C46 118.2(2)
C42 C41 P2 119.51(17)
C46 C41 P2 122.06(17)
C43 C42 C41 120.9(2)
C44 C43 C42 119.8(2)
C45 C44 C43 120.3(2)
C44 C45 C46 120.4(3)
C45 C46 C41 120.5(2)
C52 C51 P1 107.89(15)
C51 C52 P2 105.80(14)

loop_
_geom_bond_atom_site_label_1
_geom_bond_atom_site_label_2
_geom_bond_distance
Ru H1 1.59(2)
Ru C1 2.227(2)
Ru P2 2.2291(6)
Ru C5 2.234(2)
Ru P1 2.2363(6)
Ru C2 2.251(3)
Ru C4 2.256(2)
Ru C3 2.267(2)
P1 C21 1.847(2)
P1 C11 1.850(2)
P1 C51 1.864(2)
P2 C31 1.830(2)
P2 C41 1.842(2)
P2 C52 1.843(2)
C1 C2 1.399(4)
C1 C5 1.412(4)
C1 C6 1.519(4)
C2 C3 1.410(4)
C2 C7 1.507(4)
C3 C4 1.406(4)
C3 C8 1.514(4)
C4 C5 1.413(4)
C4 C9 1.515(4)
C5 C10 1.503(4)
C11 C12 1.368(3)
C11 C16 1.401(3)
C12 C13 1.396(4)
C13 C14 1.367(5)
C14 C15 1.364(5)
C15 C16 1.375(4)
C21 C22 1.389(3)
C21 C26 1.390(3)
C22 C23 1.392(3)
C23 C24 1.369(4)
C24 C25 1.383(4)
C25 C26 1.387(3)
C31 C32 1.382(3)
C31 C36 1.390(3)
C32 C33 1.393(4)
C33 C34 1.369(4)
C34 C35 1.359(4)
C35 C36 1.387(3)
C41 C42 1.392(3)
C41 C46 1.395(3)
C42 C43 1.389(3)
C43 C44 1.374(4)
C44 C45 1.371(4)
C45 C46 1.385(3)
C51 C52 1.534(3)
